data_2227627
loop_
_publ_author_name
'Jiang, Xiang-Yu'
'Yue, Xi-Gui'

_publ_section_title
;
 Poly[bis(\m~4~-acetato-\k^4^<i>O</i>:<i>O</i>:<i>O</i>':<i>O</i>')bis(\m~3~-acetato-\k^3^<i>O</i>:<i>O</i>:<i>O</i>)(\m~2~-acetato-\k^2^<i>O</i>:<i>O</i>')(\m~2~-acetic
 acid-\k^2^<i>O</i>:<i>O</i>')di-\m-aquacopper(II)trisodium]
;
_journal_coeditor_code HY2345
_journal_issue 10
_journal_name_full 'Acta Crystallographica Section E'
_journal_page_first m1244
_journal_paper_doi 10.1107/S1600536810035683
_journal_volume 66
_journal_year 2010
_chemical_formula_iupac '[Cu Na3 (C2 H3 O2)5 (C2 H4 O2) (H2 O)2]'
_chemical_formula_moiety 'C12 H23 Cu Na3 O14'
_chemical_formula_sum 'C12 H23 Cu Na3 O14'
_chemical_formula_weight 523.81
_chemical_name_systematic
;
Poly[bis(\m~4~-acetato-\k^4^<i>O</i>:<i>O</i>:<i>O</i>':<i>O</i>')bis(\m~3~-
acetato-\k^3^<i>O</i>:<i>O</i>:<i>O</i>)(\m~2~-acetato-
\k^2^<i>O</i>:<i>O</i>')(\m~2~-acetic
acid-\k^2^<i>O</i>:<i>O</i>')di-\m-aquacopper(II)trisodium]
;
_space_group_IT_number 15
_symmetry_cell_setting monoclinic
_symmetry_space_group_name_Hall '-C 2yc'
_symmetry_space_group_name_H-M 'C 1 2/c 1'
_atom_sites_solution_hydrogens geom
_atom_sites_solution_primary direct
_atom_sites_solution_secondary difmap
_cell_angle_alpha 90.00
_cell_angle_beta 103.426(19)
_cell_angle_gamma 90.00
_cell_formula_units_Z 4
_cell_length_a 14.571(6)
_cell_length_b 6.768(3)
_cell_length_c 22.653(10)
_cell_measurement_reflns_used 8924
_cell_measurement_temperature 290(2)
_cell_measurement_theta_max 27.52
_cell_measurement_theta_min 3.04
_cell_volume 2172.9(16)
_computing_cell_refinement 'RAPID-AUTO (Rigaku, 1998)'
_computing_data_collection 'RAPID-AUTO (Rigaku, 1998)'
_computing_data_reduction 'CrystalStructure (Rigaku/MSC, 2002)'
_computing_molecular_graphics 'PLATON (Spek, 2009) and DIAMOND (Brandenburg, 1999)'
_computing_publication_material 'SHELXL97 (Sheldrick, 2008)'
_computing_structure_refinement 'SHELXL97 (Sheldrick, 2008)'
_computing_structure_solution 'SHELXS97 (Sheldrick, 2008)'
_diffrn_ambient_temperature 290(2)
_diffrn_measured_fraction_theta_full 0.998
_diffrn_measured_fraction_theta_max 0.998
_diffrn_measurement_device_type 'Rigaku R-AXIS RAPID'
_diffrn_measurement_method '\w scans'
_diffrn_radiation_monochromator graphite
_diffrn_radiation_source 'rotaton anode'
_diffrn_radiation_type MoK\a
_diffrn_radiation_wavelength 0.71073
_diffrn_reflns_av_R_equivalents 0.0226
_diffrn_reflns_av_sigmaI/netI 0.0185
_diffrn_reflns_limit_h_max 18
_diffrn_reflns_limit_h_min -18
_diffrn_reflns_limit_k_max 8
_diffrn_reflns_limit_k_min -8
_diffrn_reflns_limit_l_max 29
_diffrn_reflns_limit_l_min -29
_diffrn_reflns_number 10214
_diffrn_reflns_theta_full 27.48
_diffrn_reflns_theta_max 27.48
_diffrn_reflns_theta_min 3.04
_diffrn_standards_decay_% 0
_diffrn_standards_interval_count 0
_diffrn_standards_interval_time 0
_diffrn_standards_number 0
_exptl_absorpt_coefficient_mu 1.129
_exptl_absorpt_correction_T_max 0.7772
_exptl_absorpt_correction_T_min 0.7517
_exptl_absorpt_correction_type multi-scan
_exptl_absorpt_process_details '(ABSCOR; Higashi, 1995)'
_exptl_crystal_colour blue
_exptl_crystal_density_diffrn 1.601
_exptl_crystal_density_method 'not measured'
_exptl_crystal_description block
_exptl_crystal_F_000 1076
_exptl_crystal_size_max 0.27
_exptl_crystal_size_mid 0.25
_exptl_crystal_size_min 0.23
_refine_diff_density_max 0.303
_refine_diff_density_min -0.322
_refine_ls_extinction_method none
_refine_ls_goodness_of_fit_ref 1.027
_refine_ls_hydrogen_treatment constr
_refine_ls_matrix_type full
_refine_ls_number_parameters 142
_refine_ls_number_reflns 2493
_refine_ls_number_restraints 0
_refine_ls_restrained_S_all 1.027
_refine_ls_R_factor_all 0.0279
_refine_ls_R_factor_gt 0.0234
_refine_ls_shift/su_max 0.011
_refine_ls_shift/su_mean 0.000
_refine_ls_structure_factor_coef Fsqd
_refine_ls_weighting_details 'calc w=1/[\s^2^(Fo^2^)+(0.0390P)^2^+1.7139P] where P=(Fo^2^+2Fc^2^)/3'
_refine_ls_weighting_scheme calc
_refine_ls_wR_factor_gt 0.0662
_refine_ls_wR_factor_ref 0.0684
_reflns_number_gt 2192
_reflns_number_total 2493
_reflns_threshold_expression >2\s(I)
_cod_data_source_file hy2345.cif
_cod_data_source_block I
_cod_original_cell_volume 2173.0(16)
_cod_original_sg_symbol_H-M 'C 2/c'
_cod_database_code 2227627
_cod_database_fobs_code 2227627

loop_
_symmetry_equiv_pos_as_xyz
'x, y, z'
'-x, y, -z+1/2'
'x+1/2, y+1/2, z'
'-x+1/2, y+1/2, -z+1/2'
'-x, -y, -z'
'x, -y, z-1/2'
'-x+1/2, -y+1/2, -z'
'x+1/2, -y+1/2, z-1/2'

loop_
_atom_site_type_symbol
_atom_site_label
_atom_site_fract_x
_atom_site_fract_y
_atom_site_fract_z
_atom_site_U_iso_or_equiv
_atom_site_adp_type
_atom_site_calc_flag
_atom_site_refinement_flags
_atom_site_occupancy
_atom_site_disorder_assembly
_atom_site_disorder_group
C C1 0.26112(13) 1.3050(3) 0.41200(9) 0.0451(5) Uani d . 1 . .
H H1A 0.2567 1.2814 0.3696 0.068 Uiso calc R 1 . .
H H1B 0.2834 1.4370 0.4221 0.068 Uiso calc R 1 . .
H H1C 0.2000 1.2893 0.4206 0.068 Uiso calc R 1 . .
C C2 0.32852(10) 1.1606(2) 0.44894(7) 0.0252(3) Uani d . 1 . .
C C3 0.49416(15) 1.1930(3) 0.67768(7) 0.0400(4) Uani d . 1 . .
H H3A 0.4943 1.3232 0.6945 0.060 Uiso calc R 1 . .
H H3B 0.5462 1.1188 0.7010 0.060 Uiso calc R 1 . .
H H3C 0.4361 1.1277 0.6788 0.060 Uiso calc R 1 . .
C C4 0.50335(11) 1.2077(2) 0.61301(6) 0.0237(3) Uani d . 1 . .
C C5 0.25974(15) 0.7130(4) 0.69424(11) 0.0614(6) Uani d . 1 . .
H H5A 0.2259 0.5966 0.7010 0.092 Uiso calc R 1 . .
H H5B 0.2658 0.7151 0.6529 0.092 Uiso calc R 1 . .
H H5C 0.2259 0.8282 0.7020 0.092 Uiso calc R 1 . .
C C6 0.35605(13) 0.7116(3) 0.73620(8) 0.0352(4) Uani d . 1 . .
Cu Cu1 0.5000 1.0000 0.5000 0.01852(8) Uani d S 1 . .
Na Na1 0.5000 0.5000 0.5000 0.02776(19) Uani d S 1 . .
Na Na2 0.50180(5) 0.70788(10) 0.62598(3) 0.03245(16) Uani d . 1 . .
O O1 0.30176(9) 0.99791(19) 0.46272(7) 0.0430(3) Uani d . 1 . .
O O2 0.41529(7) 1.21412(16) 0.46414(5) 0.0244(2) Uani d . 1 . .
O O3 0.49001(8) 1.04618(17) 0.58292(5) 0.0282(2) Uani d . 1 . .
O O4 0.52322(10) 1.36734(18) 0.59343(5) 0.0374(3) Uani d . 1 . .
O O5 0.42574(9) 0.6909(2) 0.71094(6) 0.0455(3) Uani d . 1 . .
H H5 0.5000 0.6936 0.7500 0.068 Uiso d SR 1 . .
O O6 0.36605(10) 0.7272(3) 0.79096(6) 0.0517(4) Uani d . 1 . .
O O7 0.37443(8) 0.67127(19) 0.53741(6) 0.0382(3) Uani d . 1 . .
H H7B 0.3291 0.6111 0.5410 0.057 Uiso d R 1 . .
H H7A 0.3518 0.7657 0.5191 0.057 Uiso d R 1 . .

loop_
_atom_site_aniso_label
_atom_site_aniso_U_11
_atom_site_aniso_U_22
_atom_site_aniso_U_33
_atom_site_aniso_U_12
_atom_site_aniso_U_13
_atom_site_aniso_U_23
C1 0.0326(9) 0.0591(13) 0.0409(10) 0.0154(9) 0.0033(7) 0.0106(9)
C2 0.0234(7) 0.0315(8) 0.0213(7) 0.0002(6) 0.0061(5) 0.0000(6)
C3 0.0630(12) 0.0376(10) 0.0218(8) -0.0002(9) 0.0148(8) 0.0001(7)
C4 0.0287(7) 0.0242(7) 0.0184(6) 0.0026(6) 0.0058(5) 0.0003(6)
C5 0.0415(11) 0.0837(18) 0.0532(13) 0.0000(11) -0.0011(10) -0.0001(12)
C6 0.0386(9) 0.0332(9) 0.0328(8) -0.0008(7) 0.0063(7) 0.0024(7)
Cu1 0.02176(13) 0.01720(13) 0.01633(12) -0.00190(9) 0.00390(9) 0.00037(9)
Na1 0.0418(5) 0.0207(4) 0.0213(4) -0.0071(4) 0.0084(4) -0.0001(3)
Na2 0.0433(4) 0.0303(3) 0.0235(3) -0.0038(3) 0.0071(3) -0.0006(3)
O1 0.0336(6) 0.0445(8) 0.0488(8) -0.0151(5) 0.0055(6) 0.0105(6)
O2 0.0228(5) 0.0218(5) 0.0271(5) -0.0013(4) 0.0026(4) 0.0006(4)
O3 0.0426(6) 0.0230(5) 0.0205(5) -0.0008(5) 0.0102(4) -0.0001(4)
O4 0.0617(8) 0.0254(6) 0.0243(5) -0.0066(6) 0.0084(5) 0.0017(5)
O5 0.0401(7) 0.0691(10) 0.0281(6) -0.0009(7) 0.0095(5) -0.0013(6)
O6 0.0430(7) 0.0822(12) 0.0316(7) 0.0048(7) 0.0122(6) 0.0004(7)
O7 0.0270(6) 0.0361(7) 0.0502(7) -0.0062(5) 0.0060(5) 0.0030(6)

loop_
_atom_type_symbol
_atom_type_description
_atom_type_scat_dispersion_real
_atom_type_scat_dispersion_imag
_atom_type_scat_source
C C 0.0033 0.0016 'International Tables Vol C Tables 4.2.6.8 and 6.1.1.4'
H H 0.0000 0.0000 'International Tables Vol C Tables 4.2.6.8 and 6.1.1.4'
O O 0.0106 0.0060 'International Tables Vol C Tables 4.2.6.8 and 6.1.1.4'
Cu Cu 0.3201 1.2651 'International Tables Vol C Tables 4.2.6.8 and 6.1.1.4'
Na Na 0.0362 0.0249 'International Tables Vol C Tables 4.2.6.8 and 6.1.1.4'

loop_
_geom_angle_atom_site_label_1
_geom_angle_atom_site_label_2
_geom_angle_atom_site_label_3
_geom_angle_site_symmetry_1
_geom_angle_site_symmetry_3
_geom_angle
_geom_angle_publ_flag
C2 C1 H1A . . 109.5 ?
C2 C1 H1B . . 109.5 ?
H1A C1 H1B . . 109.5 ?
C2 C1 H1C . . 109.5 ?
H1A C1 H1C . . 109.5 ?
H1B C1 H1C . . 109.5 ?
O1 C2 O2 . . 122.32(14) ?
O1 C2 C1 . . 121.35(15) ?
O2 C2 C1 . . 116.31(15) ?
C4 C3 H3A . . 109.5 ?
C4 C3 H3B . . 109.5 ?
H3A C3 H3B . . 109.5 ?
C4 C3 H3C . . 109.5 ?
H3A C3 H3C . . 109.5 ?
H3B C3 H3C . . 109.5 ?
O4 C4 O3 . . 125.37(14) ?
O4 C4 C3 . . 119.44(15) ?
O3 C4 C3 . . 115.18(14) ?
C6 C5 H5A . . 109.5 ?
C6 C5 H5B . . 109.5 ?
H5A C5 H5B . . 109.5 ?
C6 C5 H5C . . 109.5 ?
H5A C5 H5C . . 109.5 ?
H5B C5 H5C . . 109.5 ?
O6 C6 O5 . . 122.86(17) ?
O6 C6 C5 . . 121.13(18) ?
O5 C6 C5 . . 116.00(17) ?
O3 Cu1 O3 5_676 . 180.0 ?
O3 Cu1 O2 5_676 5_676 95.78(5) ?
O3 Cu1 O2 . 5_676 84.22(5) ?
O3 Cu1 O2 5_676 . 84.22(5) ?
O3 Cu1 O2 . . 95.78(5) ?
O2 Cu1 O2 5_676 . 180.00(6) ?
O3 Cu1 Na1 5_676 1_565 99.26(3) ?
O3 Cu1 Na1 . 1_565 80.74(3) ?
O2 Cu1 Na1 5_676 1_565 137.87(3) ?
O2 Cu1 Na1 . 1_565 42.13(3) ?
O3 Cu1 Na2 5_676 5_676 44.26(4) ?
O3 Cu1 Na2 . 5_676 135.74(4) ?
O2 Cu1 Na2 5_676 5_676 130.43(4) ?
O2 Cu1 Na2 . 5_676 49.57(4) ?
Na1 Cu1 Na2 1_565 5_676 55.23(2) ?
O4 Na1 O4 5_676 1_545 180.0 ?
O4 Na1 O2 5_676 5_676 87.05(5) ?
O4 Na1 O2 1_545 5_676 92.95(5) ?
O4 Na1 O2 5_676 1_545 92.95(5) ?
O4 Na1 O2 1_545 1_545 87.05(5) ?
O2 Na1 O2 5_676 1_545 180.0 ?
O4 Na1 O7 5_676 5_666 80.02(5) ?
O4 Na1 O7 1_545 5_666 99.98(5) ?
O2 Na1 O7 5_676 5_666 97.70(5) ?
O2 Na1 O7 1_545 5_666 82.30(5) ?
O4 Na1 O7 5_676 . 99.98(5) ?
O4 Na1 O7 1_545 . 80.02(5) ?
O2 Na1 O7 5_676 . 82.30(5) ?
O2 Na1 O7 1_545 . 97.70(5) ?
O7 Na1 O7 5_666 . 180.0 ?
O4 Na1 Na2 5_676 5_666 50.50(4) ?
O4 Na1 Na2 1_545 5_666 129.50(4) ?
O2 Na1 Na2 5_676 5_666 124.93(3) ?
O2 Na1 Na2 1_545 5_666 55.07(3) ?
O7 Na1 Na2 5_666 5_666 48.52(3) ?
O7 Na1 Na2 . 5_666 131.48(4) ?
O4 Na1 Cu1 5_676 1_545 113.51(3) ?
O4 Na1 Cu1 1_545 1_545 66.49(3) ?
O2 Na1 Cu1 5_676 1_545 145.89(3) ?
O2 Na1 Cu1 1_545 1_545 34.11(3) ?
O7 Na1 Cu1 5_666 1_545 62.08(3) ?
O7 Na1 Cu1 . 1_545 117.92(3) ?
Na2 Na1 Cu1 5_666 1_545 63.708(19) ?
O6 Na2 O7 2_656 . 175.43(6) ?
O6 Na2 O5 2_656 . 79.03(6) ?
O7 Na2 O5 . . 104.44(6) ?
O6 Na2 O4 2_656 1_545 98.84(6) ?
O7 Na2 O4 . 1_545 77.35(5) ?
O5 Na2 O4 . 1_545 107.75(5) ?
O6 Na2 O3 2_656 . 103.39(6) ?
O7 Na2 O3 . . 78.33(5) ?
O5 Na2 O3 . . 110.60(5) ?
O4 Na2 O3 1_545 . 138.49(5) ?
O6 Na2 O2 2_656 5_676 99.73(6) ?
O7 Na2 O2 . 5_676 77.30(5) ?
O5 Na2 O2 . 5_676 171.22(5) ?
O4 Na2 O2 1_545 5_676 81.02(5) ?
O3 Na2 O2 . 5_676 61.06(4) ?
C2 O2 Cu1 . . 112.95(10) ?
C2 O2 Na1 . 1_565 137.32(10) ?
Cu1 O2 Na1 . 1_565 103.76(5) ?
C2 O2 Na2 . 5_676 116.47(9) ?
Cu1 O2 Na2 . 5_676 96.36(5) ?
Na1 O2 Na2 1_565 5_676 78.74(4) ?
C4 O3 Cu1 . . 128.07(10) ?
C4 O3 Na2 . . 126.27(10) ?
Cu1 O3 Na2 . . 102.59(5) ?
C4 O4 Na1 . 1_565 133.95(10) ?
C4 O4 Na2 . 1_565 131.20(11) ?
Na1 O4 Na2 1_565 1_565 84.62(5) ?
C6 O5 Na2 . . 154.01(12) ?
C6 O5 H5 . . 109.4 ?
Na2 O5 H5 . . 94.7 ?
C6 O6 Na2 . 2_656 133.48(13) ?
Na2 O7 Na1 . . 81.12(5) ?
Na2 O7 H7B . . 117.7 ?
Na1 O7 H7B . . 119.5 ?
Na2 O7 H7A . . 120.0 ?
Na1 O7 H7A . . 116.7 ?
H7B O7 H7A . . 102.2 ?

loop_
_geom_bond_atom_site_label_1
_geom_bond_atom_site_label_2
_geom_bond_site_symmetry_2
_geom_bond_distance
_geom_bond_publ_flag
C1 C2 . 1.496(2) ?
C1 H1A . 0.9600 ?
C1 H1B . 0.9600 ?
C1 H1C . 0.9600 ?
C2 O1 . 1.232(2) ?
C2 O2 . 1.2831(18) ?
C3 C4 . 1.505(2) ?
C3 H3A . 0.9600 ?
C3 H3B . 0.9600 ?
C3 H3C . 0.9600 ?
C4 O4 . 1.228(2) ?
C4 O3 . 1.2792(19) ?
C5 C6 . 1.501(3) ?
C5 H5A . 0.9600 ?
C5 H5B . 0.9600 ?
C5 H5C . 0.9600 ?
C6 O6 . 1.220(2) ?
C6 O5 . 1.284(2) ?
Cu1 O3 . 1.9426(13) ?
Cu1 O2 . 1.9540(12) ?
Cu1 Na1 1_565 3.3842(14) ?
Cu1 Na2 5_676 3.4669(13) ?
Na1 O4 1_545 2.2512(14) ?
Na1 O2 1_545 2.3371(13) ?
Na1 O7 . 2.4759(15) ?
Na1 Na2 5_666 3.1765(13) ?
Na2 O6 2_656 2.3627(18) ?
Na2 O7 . 2.4088(16) ?
Na2 O5 . 2.4362(17) ?
Na2 O4 1_545 2.4618(17) ?
Na2 O3 . 2.4792(16) ?
Na2 O2 5_676 2.6554(15) ?
O5 H5 . 1.2286 ?
O7 H7B . 0.7965 ?
O7 H7A . 0.7910 ?

loop_
_geom_hbond_atom_site_label_D
_geom_hbond_atom_site_label_H
_geom_hbond_atom_site_label_A
_geom_hbond_site_symmetry_A
_geom_hbond_distance_DH
_geom_hbond_distance_HA
_geom_hbond_distance_DA
_geom_hbond_angle_DHA
_geom_hbond_publ_flag
O7 H7A O1 . 0.79 2.05 2.835(2) 172 y
O7 H7B O1 7_566 0.80 2.03 2.8104(19) 168 y
